data_2200820
loop_
_publ_author_name
'Kessenich, Elmar'
'Schulz, Axel '
'Polborn, Kurt '

_publ_section_title
;
 A new polymorph of 2,2,4,4,6,6-hexaisothiocyanatocyclotriphosphazene
;
_journal_issue 2
_journal_name_full 'Acta Crystallographica Section E'
_journal_page_first i15
_journal_page_last i16
_journal_paper_doi 10.1107/S1600536801021158
_journal_volume 58
_journal_year 2002
_chemical_formula_analytical 'C6 N9 P3 S6'
_chemical_formula_iupac 'C6 N9 P3 S6'
_chemical_formula_structural '[NP(NCS)2]3'
_chemical_formula_sum 'C6 N9 P3 S6'
_chemical_formula_weight 483.42
_chemical_melting_point 41
_chemical_name_common '[NP(NCS)2]3'
_chemical_name_systematic
;
 2, 2, 4, 4, 6, 6-hexaisothiocyanatocyclotriphosphazene
;
_space_group_IT_number 14
_symmetry_cell_setting monoclinic
_symmetry_space_group_name_Hall '-P 2ybc'
_symmetry_space_group_name_H-M 'P 1 21/c 1'
_atom_sites_solution_hydrogens geom
_atom_sites_solution_primary direct
_atom_sites_solution_secondary difmap
_audit_creation_method SHELXL
_cell_angle_alpha 90.00(3)
_cell_angle_beta 101.98(2)
_cell_angle_gamma 90.00(2)
_cell_formula_units_Z 8
_cell_length_a 7.977(2)
_cell_length_b 34.551(8)
_cell_length_c 13.691(3)
_cell_measurement_reflns_used 25
_cell_measurement_temperature 293(2)
_cell_measurement_theta_max 16
_cell_measurement_theta_min 9
_cell_volume 3691.2(15)
_computing_cell_refinement 'MACH3 Software'
_computing_data_collection 'MACH3 Software (Nonius, 1977)'
_computing_data_reduction 'MolEN (Fair, 1990)'
_computing_molecular_graphics 'ZORTEP (Zsolnai, 1994)'
_computing_publication_material SHELXL93
_computing_structure_refinement 'SHELXL93 (Sheldrick, 1993)'
_computing_structure_solution 'SHELXS86 (Sheldrick, 1990)'
_diffrn_ambient_temperature 293(2)
_diffrn_measurement_device 'Nonius MACH3'
_diffrn_measurement_method \w
_diffrn_radiation_monochromator graphite
_diffrn_radiation_source 'fine-focus sealed tube'
_diffrn_radiation_type MoK\a
_diffrn_radiation_wavelength .71073
_diffrn_reflns_av_R_equivalents .0137
_diffrn_reflns_av_sigmaI/netI .0254
_diffrn_reflns_limit_h_max 9
_diffrn_reflns_limit_h_min -8
_diffrn_reflns_limit_k_max 39
_diffrn_reflns_limit_k_min 0
_diffrn_reflns_limit_l_max 0
_diffrn_reflns_limit_l_min -15
_diffrn_reflns_number 6069
_diffrn_reflns_theta_max 24.02
_diffrn_reflns_theta_min 2.68
_diffrn_standards_decay_% -.1
_diffrn_standards_interval_time 7200
_diffrn_standards_number 3
_exptl_absorpt_coefficient_mu 1.012
_exptl_absorpt_correction_T_max .9992
_exptl_absorpt_correction_T_min .9493
_exptl_absorpt_correction_type 'empirical \y scan'
_exptl_crystal_colour colourless
_exptl_crystal_density_diffrn 1.740
_exptl_crystal_description plate
_exptl_crystal_F_000 1920
_exptl_crystal_size_max .53
_exptl_crystal_size_mid .43
_exptl_crystal_size_min .33
_refine_diff_density_max .406
_refine_diff_density_min -.370
_refine_ls_extinction_method none
_refine_ls_goodness_of_fit_all 1.059
_refine_ls_goodness_of_fit_ref 1.127
_refine_ls_hydrogen_treatment none
_refine_ls_matrix_type full
_refine_ls_number_parameters 433
_refine_ls_number_reflns 5810
_refine_ls_number_restraints 0
_refine_ls_restrained_S_all 1.059
_refine_ls_restrained_S_obs 1.127
_refine_ls_R_factor_all .0807
_refine_ls_R_factor_gt .0547
_refine_ls_shift/esd_mean .005
_refine_ls_shift/su_max .017
_refine_ls_structure_factor_coef Fsqd
_refine_ls_weighting_details 'w = 1/[\s^2^(Fo^2^)+(0.0542P)^2^+7.7164P] where P = (Fo^2^+2Fc^2^)/3'
_refine_ls_weighting_scheme calc
_refine_ls_wR_factor_all .1466
_refine_ls_wR_factor_ref .1310
_reflns_number_gt 4208
_reflns_number_total 5810
_reflns_threshold_expression I>2\s(I)
_cod_data_source_file bt6083.cif
_cod_data_source_block I
_cod_depositor_comments
;
The following automatic conversions were performed:

'_refine_ls_weighting_scheme' value 'calc w =
1/[\s^2^(Fo^2^)+(0.0542P)^2^+7.7164P] where P = (Fo^2^+2Fc^2^)/3' was
changed to 'calc'. New tag '_refine_ls_weighting_details' was
created. The value of the new tag was set to 'w =
1/[\s^2^(Fo^2^)+(0.0542P)^2^+7.7164P] where P = (Fo^2^+2Fc^2^)/3'.

Automatic conversion script
Id: cif_fix_values 3143 2015-03-26 13:38:13Z robertas 
;
_cod_original_cell_volume 3691.1(14)
_cod_original_sg_symbol_H-M 'P 21/c'
_cod_database_code 2200820
_cod_database_fobs_code 2200820

loop_
_symmetry_equiv_pos_as_xyz
'x, y, z'
'-x, y+1/2, -z+1/2'
'-x, -y, -z'
'x, -y-1/2, z-1/2'

loop_
_atom_site_aniso_label
_atom_site_aniso_U_11
_atom_site_aniso_U_22
_atom_site_aniso_U_33
_atom_site_aniso_U_12
_atom_site_aniso_U_13
_atom_site_aniso_U_23
N1 .074(3) .053(2) .043(2) .007(2) .011(2) .005(2)
N2 .065(3) .061(3) .061(3) .004(2) .020(2) -.006(2)
N3 .071(3) .048(2) .052(2) .005(2) .010(2) .002(2)
N4 .088(4) .076(3) .058(3) -.008(3) .002(3) -.015(3)
N5 .067(3) .069(3) .070(3) .005(3) .024(3) .001(2)
N6 .050(3) .081(3) .100(4) .006(3) .005(3) .004(3)
N7 .065(3) .066(3) .067(3) -.007(2) .012(2) -.006(2)
N8 .086(4) .083(4) .070(3) .000(3) .029(3) .023(3)
N9 .064(3) .114(4) .057(3) -.007(3) -.003(2) .003(3)
N10 .071(3) .068(3) .050(2) .011(2) .021(2) -.001(2)
N11 .071(3) .053(3) .060(3) .011(2) .008(2) -.003(2)
N12 .082(3) .064(3) .056(3) .005(2) .023(2) .003(2)
N13 .095(4) .064(3) .091(4) -.008(3) .006(3) -.008(3)
N14 .070(3) .091(4) .098(4) .023(3) .010(3) .020(3)
N15 .070(4) .092(4) .089(4) -.021(3) .011(3) .012(3)
N16 .067(3) .087(4) .057(3) -.005(3) .000(3) .008(3)
N17 .078(3) .087(4) .060(3) .003(3) .002(3) -.018(3)
N18 .060(3) .123(5) .102(4) .002(3) .033(3) -.022(4)
P1 .0557(8) .0531(8) .0428(7) -.0018(6) .0078(6) -.0034(6)
P2 .0476(7) .0532(8) .0541(8) .0025(6) .0082(6) -.0020(6)
P3 .0589(8) .0641(9) .0421(7) -.0024(7) .0095(6) .0041(6)
P4 .0571(8) .0544(8) .0580(8) .0064(6) .0107(6) -.0005(7)
P5 .0521(8) .0600(8) .0525(8) .0001(6) .0067(6) .0048(7)
P6 .0500(8) .0653(9) .0534(8) .0013(7) .0115(6) -.0098(7)
S1 .0968(13) .0943(13) .1002(14) -.0277(11) -.0020(11) -.0299(11)
S2 .0675(11) .1077(14) .1088(14) .0134(10) .0211(10) .0125(11)
S3 .0524(9) .0946(12) .1024(13) .0009(8) .0194(8) -.0101(10)
S4 .0915(12) .0924(12) .0707(10) -.0234(10) .0036(9) -.0130(9)
S5 .157(2) .0677(11) .0814(12) -.0067(11) .0274(12) .0176(9)
S6 .0787(12) .1026(14) .0990(13) -.0207(10) .0150(10) -.0077(11)
S7 .152(2) .0808(13) .143(2) -.0388(14) .036(2) -.0134(13)
S8 .145(2) .236(4) .132(2) .108(2) -.023(2) .025(2)
S9 .0760(12) .0956(13) .134(2) -.0094(10) .0421(11) -.0049(12)
S10 .0726(10) .1087(13) .0637(10) -.0096(9) .0008(8) -.0066(9)
S11 .165(2) .0694(11) .0626(10) -.0269(12) -.0011(11) -.0016(8)
S12 .0641(12) .193(3) .164(2) -.0058(14) .0461(13) -.056(2)
C1 .051(3) .070(3) .047(3) .003(3) .008(2) -.001(3)
C2 .075(4) .053(3) .057(3) -.007(3) .027(3) -.001(3)
C3 .061(3) .046(3) .062(3) .002(2) .026(3) .004(3)
C4 .061(3) .045(3) .052(3) -.001(2) .010(2) -.002(2)
C5 .073(4) .065(4) .055(3) -.004(3) .019(3) -.008(3)
C6 .075(4) .070(4) .047(3) .001(3) .001(3) -.003(3)
C7 .084(4) .056(4) .060(4) .012(3) .009(3) -.007(3)
C8 .078(4) .077(4) .063(4) .018(3) .010(3) -.003(3)
C9 .073(4) .052(3) .060(3) .000(3) .010(3) -.002(3)
C10 .057(3) .055(3) .055(3) .004(2) .020(3) .011(3)
C11 .060(3) .071(4) .049(3) .003(3) .010(3) .005(3)
C12 .064(4) .064(4) .066(4) -.003(3) .008(3) -.017(3)

loop_
_atom_site_label
_atom_site_fract_x
_atom_site_fract_y
_atom_site_fract_z
_atom_site_U_iso_or_equiv
_atom_site_thermal_displace_type
_atom_site_calc_flag
_atom_site_refinement_flags
_atom_site_occupancy
_atom_site_disorder_group
_atom_site_type_symbol
N1 .1514(6) .23603(12) .4697(3) .0569(11) Uani d . 1 . N
N2 .2144(6) .24102(13) .2842(3) .0614(11) Uani d . 1 . N
N3 .0938(6) .30289(12) .3665(3) .0575(11) Uani d . 1 . N
N4 .2194(7) .30223(15) .5588(4) .0757(14) Uani d . 1 . N
N5 -.0898(6) .28362(14) .4977(4) .0674(12) Uani d . 1 . N
N6 .3971(6) .19562(15) .4199(4) .0784(14) Uani d . 1 . N
N7 .0932(6) .17704(14) .3487(4) .0660(12) Uani d . 1 . N
N8 .2169(7) .3090(2) .2047(4) .0780(14) Uani d . 1 . N
N9 -.0693(7) .2749(2) .1937(4) .081(2) Uani d . 1 . N
N10 .0186(6) .50661(13) .8628(3) .0620(12) Uani d . 1 . N
N11 .1428(6) .44679(12) .7739(3) .0620(12) Uani d . 1 . N
N12 .0974(6) .51576(13) .6824(3) .0661(12) Uani d . 1 . N
N13 .1427(7) .5717(2) .8151(4) .085(2) Uani d . 1 . N
N14 -.1572(7) .5531(2) .7309(4) .087(2) Uani d . 1 . N
N15 -.0715(7) .4350(2) .8900(4) .085(2) Uani d . 1 . N
N16 .2256(6) .4552(2) .9658(4) .0722(13) Uani d . 1 . N
N17 .0506(7) .4527(2) .5789(4) .0770(14) Uani d . 1 . N
N18 .3506(7) .4713(2) .6640(4) .093(2) Uani d . 1 . N
P1 .0977(2) .27986(4) .46518(9) .0509(3) Uani d . 1 . P
P2 .2111(2) .21595(4) .37949(10) .0520(3) Uani d . 1 . P
P3 .1177(2) .28075(4) .26943(10) .0552(4) Uani d . 1 . P
P4 .0298(2) .53363(4) .77180(11) .0567(4) Uani d . 1 . P
P5 .0779(2) .46349(4) .86594(10) .0555(4) Uani d . 1 . P
P6 .1548(2) .47263(4) .68153(10) .0561(4) Uani d . 1 . P
S1 .3747(3) .36036(6) .6747(2) .1003(6) Uani d . 1 . S
S2 -.4177(2) .30941(6) .4363(2) .0943(6) Uani d . 1 . S
S3 .7420(2) .19134(5) .44597(14) .0826(5) Uani d . 1 . S
S4 -.1450(2) .14462(5) .19941(13) .0868(5) Uani d . 1 . S
S5 .1765(3) .36992(5) .07739(14) .1016(7) Uani d . 1 . S
S6 -.4039(2) .25470(6) .1803(2) .0939(6) Uani d . 1 . S
S7 .3238(3) .63677(6) .8067(2) .1245(8) Uani d . 1 . S
S8 -.4211(4) .58948(11) .6159(2) .1787(15) Uani d . 1 . S
S9 -.3950(2) .41488(6) .9019(2) .0989(6) Uani d . 1 . S
S10 .4619(2) .47616(6) 1.13045(12) .0836(5) Uani d . 1 . S
S11 -.0580(3) .39260(5) .45499(13) .1025(7) Uani d . 1 . S
S12 .6591(3) .46107(9) .6204(2) .1371(10) Uani d . 1 . S
C1 .2850(7) .3280(2) .6063(4) .0565(13) Uani d . 1 . C
C2 -.2314(8) .2952(2) .4684(4) .0596(14) Uani d . 1 . C
C3 -.0103(7) .16346(14) .2815(4) .0543(13) Uani d . 1 . C
C4 .5461(7) .19491(14) .4289(4) .0528(12) Uani d . 1 . C
C5 .1940(7) .3356(2) .1495(4) .0635(14) Uani d . 1 . C
C6 -.2134(8) .2657(2) .1902(4) .0653(15) Uani d . 1 . C
C7 .2200(8) .6000(2) .8091(4) .068(2) Uani d . 1 . C
C8 -.2694(8) .5687(2) .6789(5) .073(2) Uani d . 1 . C
C9 -.2136(8) .4273(2) .8948(4) .0624(14) Uani d . 1 . C
C10 .3269(7) .46561(15) 1.0369(4) .0544(13) Uani d . 1 . C
C11 .0069(7) .4258(2) .5269(4) .0600(14) Uani d . 1 . C
C12 .4810(8) .4667(2) .6442(4) .0655(15) Uani d . 1 . C

loop_
_atom_type_symbol
_atom_type_description
_atom_type_scat_dispersion_real
_atom_type_scat_dispersion_imag
_atom_type_scat_source
C C .0033 .0016 'International Tables Vol C Tables 4.2.6.8 and 6.1.1.4'
S S .1246 .1234 'International Tables Vol C Tables 4.2.6.8 and 6.1.1.4'
P P .1023 .0942 'International Tables Vol C Tables 4.2.6.8 and 6.1.1.4'
N N .0061 .0033 'International Tables Vol C Tables 4.2.6.8 and 6.1.1.4'

loop_
_geom_angle_atom_site_label_1
_geom_angle_atom_site_label_2
_geom_angle_atom_site_label_3
_geom_angle
P2 N1 P1 121.2(3)
P2 N2 P3 119.8(3)
P1 N3 P3 119.8(3)
C1 N4 P1 158.2(5)
C2 N5 P1 141.9(5)
C4 N6 P2 151.3(5)
C3 N7 P2 141.6(5)
C5 N8 P3 141.9(5)
C6 N9 P3 143.6(5)
P5 N10 P4 121.4(3)
P6 N11 P5 121.6(3)
P6 N12 P4 122.2(3)
C7 N13 P4 155.2(6)
C8 N14 P4 160.6(6)
C9 N15 P5 153.9(6)
C10 N16 P5 152.2(5)
C11 N17 P6 152.7(5)
C12 N18 P6 171.7(6)
N3 P1 N1 118.7(2)
N3 P1 N4 109.8(3)
N1 P1 N4 108.2(3)
N3 P1 N5 109.7(2)
N1 P1 N5 108.7(2)
N4 P1 N5 100.1(3)
N2 P2 N1 117.9(2)
N2 P2 N6 110.4(3)
N1 P2 N6 109.0(3)
N2 P2 N7 110.2(2)
N1 P2 N7 108.2(2)
N6 P2 N7 99.6(3)
N2 P3 N3 117.3(2)
N2 P3 N8 108.3(3)
N3 P3 N8 108.9(3)
N2 P3 N9 109.3(3)
N3 P3 N9 109.8(3)
N8 P3 N9 102.2(3)
N12 P4 N10 118.1(2)
N12 P4 N14 109.6(3)
N10 P4 N14 108.6(3)
N12 P4 N13 110.4(3)
N10 P4 N13 107.9(3)
N14 P4 N13 100.9(3)
N10 P5 N11 118.5(2)
N10 P5 N16 110.6(3)
N11 P5 N16 107.9(3)
N10 P5 N15 110.6(3)
N11 P5 N15 108.5(3)
N16 P5 N15 98.9(3)
N12 P6 N11 118.1(2)
N12 P6 N18 108.6(3)
N11 P6 N18 108.9(3)
N12 P6 N17 108.2(3)
N11 P6 N17 110.4(3)
N18 P6 N17 101.2(3)
N4 C1 S1 176.5(5)
N5 C2 S2 176.6(5)
N7 C3 S4 177.1(5)
N6 C4 S3 175.6(5)
N8 C5 S5 176.3(6)
N9 C6 S6 177.0(5)
N13 C7 S7 177.3(6)
N14 C8 S8 176.7(6)
N15 C9 S9 176.8(6)
N16 C10 S10 176.0(5)
N17 C11 S11 176.2(5)
N18 C12 S12 178.3(6)

loop_
_geom_bond_atom_site_label_1
_geom_bond_atom_site_label_2
_geom_bond_site_symmetry_2
_geom_bond_distance
_geom_bond_publ_flag
N1 P2 . 1.574(4) ?
N1 P1 . 1.572(4) ?
N2 P2 . 1.571(5) ?
N2 P3 . 1.567(5) ?
N3 P1 . 1.563(4) ?
N3 P3 . 1.578(4) ?
N4 C1 . 1.161(7) ?
N4 P1 . 1.633(5) ?
N5 C2 . 1.187(7) ?
N5 P1 . 1.652(5) ?
N6 C4 . 1.170(6) ?
N6 P2 . 1.631(5) ?
N7 C3 . 1.197(7) ?
N7 P2 . 1.644(5) ?
N8 C5 . 1.179(7) ?
N8 P3 . 1.630(5) ?
N9 C6 . 1.184(7) ?
N9 P3 . 1.643(5) ?
N10 P5 . 1.561(5) ?
N10 P4 . 1.575(5) ?
N11 P6 . 1.567(5) ?
N11 P5 . 1.569(5) ?
N12 P6 . 1.560(5) ?
N12 P4 . 1.564(5) ?
N13 C7 . 1.167(7) ?
N13 P4 . 1.635(6) ?
N14 C8 . 1.155(7) ?
N14 P4 . 1.626(5) ?
N15 C9 . 1.179(7) ?
N15 P5 . 1.632(5) ?
N16 C10 . 1.184(7) ?
N16 P5 . 1.634(5) ?
N17 C11 . 1.178(7) ?
N17 P6 . 1.630(5) ?
N18 C12 . 1.139(7) ?
N18 P6 . 1.629(5) ?
S1 C1 . 1.537(6) ?
S2 C2 . 1.539(7) ?
S3 C4 . 1.536(6) ?
S4 C3 . 1.530(6) ?
S5 C5 . 1.531(6) ?
S6 C6 . 1.545(7) ?
S7 C7 . 1.521(7) ?
S8 C8 . 1.514(7) ?
S9 C9 . 1.532(7) ?
S10 C10 . 1.536(6) ?
S11 C11 . 1.529(6) ?
S12 C12 . 1.535(6) ?

loop_
_geom_torsion_atom_site_label_1
_geom_torsion_atom_site_label_2
_geom_torsion_atom_site_label_3
_geom_torsion_atom_site_label_4
_geom_torsion
P3 N3 P1 N1 8.7(4)
P3 N3 P1 N4 133.8(3)
P3 N3 P1 N5 -117.1(3)
P2 N1 P1 N3 3.6(4)
P2 N1 P1 N4 -122.4(3)
P2 N1 P1 N5 129.8(3)
C1 N4 P1 N3 32.6(15)
C1 N4 P1 N1 163.6(14)
C1 N4 P1 N5 -82.8(14)
C2 N5 P1 N3 8.2(8)
C2 N5 P1 N1 -123.1(7)
C2 N5 P1 N4 123.7(8)
P3 N2 P2 N1 -15.4(4)
P3 N2 P2 N6 -141.5(3)
P3 N2 P2 N7 109.5(3)
P1 N1 P2 N2 -.3(4)
P1 N1 P2 N6 126.5(3)
P1 N1 P2 N7 -126.1(3)
C4 N6 P2 N2 27.3(12)
C4 N6 P2 N1 -103.7(11)
C4 N6 P2 N7 143.1(11)
C3 N7 P2 N2 -14.2(8)
C3 N7 P2 N1 116.0(7)
C3 N7 P2 N6 -130.2(7)
P2 N2 P3 N3 27.3(4)
P2 N2 P3 N8 150.9(3)
P2 N2 P3 N9 -98.5(4)
P1 N3 P3 N2 -23.8(4)
P1 N3 P3 N8 -147.1(3)
P1 N3 P3 N9 101.8(4)
C5 N8 P3 N2 153.7(8)
C5 N8 P3 N3 -77.7(9)
C5 N8 P3 N9 38.4(9)
C6 N9 P3 N2 85.1(9)
C6 N9 P3 N3 -44.9(10)
C6 N9 P3 N8 -160.4(9)
P6 N12 P4 N10 -.6(5)
P6 N12 P4 N14 -125.5(4)
P6 N12 P4 N13 124.2(4)
P5 N10 P4 N12 1.7(5)
P5 N10 P4 N14 127.2(4)
P5 N10 P4 N13 -124.3(4)
C8 N14 P4 N12 -32.2(19)
C8 N14 P4 N10 -162.5(18)
C8 N14 P4 N13 84.2(18)
C7 N13 P4 N12 37.1(14)
C7 N13 P4 N10 167.5(13)
C7 N13 P4 N14 -78.7(14)
P4 N10 P5 N11 -2.4(5)
P4 N10 P5 N16 122.9(3)
P4 N10 P5 N15 -128.6(4)
P6 N11 P5 N10 2.0(5)
P6 N11 P5 N16 -124.6(3)
P6 N11 P5 N15 129.2(3)
C10 N16 P5 N10 -11.9(11)
C10 N16 P5 N11 119.3(10)
C10 N16 P5 N15 -127.9(10)
C9 N15 P5 N10 19.3(13)
C9 N15 P5 N11 -112.3(12)
C9 N15 P5 N16 135.3(12)
P4 N12 P6 N11 .2(5)
P4 N12 P6 N18 -124.4(4)
P4 N12 P6 N17 126.5(4)
P5 N11 P6 N12 -.9(5)
P5 N11 P6 N18 123.5(4)
P5 N11 P6 N17 -126.2(3)
C12 N18 P6 N12 -139(4)
C12 N18 P6 N11 92(4)
C12 N18 P6 N17 -25(4)
C11 N17 P6 N12 -170.2(11)
C11 N17 P6 N11 -39.5(12)
C11 N17 P6 N18 75.7(12)
P1 N4 C1 S1 165(8)
P1 N5 C2 S2 -18E1(10)
P2 N7 C3 S4 -163(9)
P2 N6 C4 S3 172(6)
P3 N8 C5 S5 -18E1(10)
P3 N9 C6 S6 163(11)
P4 N13 C7 S7 -168(12)
P4 N14 C8 S8 -165(11)
P5 N15 C9 S9 168(9)
P5 N16 C10 S10 -177(6)
P6 N17 C11 S11 171(7)
P6 N18 C12 S12 -16E1(2)

loop_
_cod_related_entry_id
_cod_related_entry_database
_cod_related_entry_code
1 ChemSpider 201673
